data_7222000
loop_
_publ_author_name
'Trzesowska-Kruszynska, Agata'

_publ_section_title
;
 Solid-state studies of phthalazinylhydrazones and triazolophthalazines:
 the role of the nitro group
;
_journal_issue 40
_journal_name_full CrystEngComm
_journal_page_first 7702
_journal_paper_doi 10.1039/C5CE00846H
_journal_volume 17
_journal_year 2015
_chemical_formula_moiety 'C15 H9 N5 O2'
_chemical_formula_sum 'C15 H9 N5 O2'
_chemical_formula_weight 291.27
_chemical_name_systematic
; 
3-(4-nitrophenyl)[1,2,4]triazolo[3,4-a]phthalazine
;
_space_group_IT_number 2
_symmetry_cell_setting triclinic
_symmetry_space_group_name_Hall '-P 1'
_symmetry_space_group_name_H-M 'P -1'
_atom_sites_solution_hydrogens difmap
_atom_sites_solution_primary direct
_atom_sites_solution_secondary difmap
_audit_creation_method SHELXL
_audit_update_record
;
2015-04-28 deposited with the CCDC.
2015-09-04 downloaded from the CCDC.
;
_cell_angle_alpha 79.762(6)
_cell_angle_beta 79.663(9)
_cell_angle_gamma 78.553(9)
_cell_formula_units_Z 2
_cell_length_a 7.0341(9)
_cell_length_b 7.3760(9)
_cell_length_c 12.4146(11)
_cell_measurement_reflns_used 1095
_cell_measurement_temperature 100.0(1)
_cell_measurement_theta_max 50
_cell_measurement_theta_min 2
_cell_volume 614.27(12)
_computing_cell_refinement 'SAINT-Plus (Bruker, 2009)'
_computing_data_collection 'APEX2 (Bruker, 2010)'
_computing_data_reduction 'SAINT-Plus (Bruker, 2009)'
_computing_molecular_graphics
;XP in SHELXTL/PC (Sheldrick, 2008)
 ORTEP-3 W v. 1.062 (Farrugia 2012)
;
_computing_publication_material
;SHELXL (Sheldrick, 2008) and
 PLATON (Spek, 2009)
;
_computing_structure_refinement 'SHELXL (Sheldrick, 2008)'
_computing_structure_solution 'SHELXS (Sheldrick, 2008)'
_diffrn_ambient_temperature 100.0(1)
_diffrn_detector_area_resol_mean 12.8
_diffrn_measured_fraction_theta_full 0.995
_diffrn_measured_fraction_theta_max 0.963
_diffrn_measurement_device_type 'Bruker APEXII CCD area-detector'
_diffrn_measurement_method \w
_diffrn_radiation_monochromator graphite
_diffrn_radiation_source '30W microsource with MonoCap capillary'
_diffrn_radiation_type CuK\a
_diffrn_radiation_wavelength 1.54178
_diffrn_reflns_av_R_equivalents 0.0160
_diffrn_reflns_av_sigmaI/netI 0.0153
_diffrn_reflns_limit_h_max 8
_diffrn_reflns_limit_h_min -8
_diffrn_reflns_limit_k_max 6
_diffrn_reflns_limit_k_min -8
_diffrn_reflns_limit_l_max 15
_diffrn_reflns_limit_l_min -15
_diffrn_reflns_number 6971
_diffrn_reflns_theta_full 67.00
_diffrn_reflns_theta_max 70.01
_diffrn_reflns_theta_min 3.66
_diffrn_standards_decay_% 0.00
_diffrn_standards_interval_time 15.00
_diffrn_standards_number 7
_exptl_absorpt_coefficient_mu 0.921
_exptl_absorpt_correction_T_max 0.860
_exptl_absorpt_correction_T_min 0.852
_exptl_absorpt_correction_type multi-scan
_exptl_absorpt_process_details 'SADABS (Sheldrick, 2003)'
_exptl_crystal_colour orange
_exptl_crystal_density_diffrn 1.575
_exptl_crystal_density_method 'not measured'
_exptl_crystal_description plate
_exptl_crystal_F_000 300
_exptl_crystal_size_max 0.17
_exptl_crystal_size_mid 0.17
_exptl_crystal_size_min 0.16
_refine_diff_density_max 0.301
_refine_diff_density_min -0.296
_refine_diff_density_rms 0.046
_refine_ls_extinction_method none
_refine_ls_goodness_of_fit_ref 1.074
_refine_ls_hydrogen_treatment constr
_refine_ls_matrix_type full
_refine_ls_number_parameters 199
_refine_ls_number_reflns 2238
_refine_ls_number_restraints 0
_refine_ls_restrained_S_all 1.074
_refine_ls_R_factor_all 0.0381
_refine_ls_R_factor_gt 0.0357
_refine_ls_shift/su_max 0.001
_refine_ls_shift/su_mean 0.000
_refine_ls_structure_factor_coef Fsqd
_refine_ls_weighting_details 'calc w=1/[\s^2^(Fo^2^)+(0.0554P)^2^+0.2342P] where P=(Fo^2^+2Fc^2^)/3'
_refine_ls_weighting_scheme calc
_refine_ls_wR_factor_gt 0.0978
_refine_ls_wR_factor_ref 0.1017
_reflns_number_gt 2074
_reflns_number_total 2238
_reflns_threshold_expression >2sigma(I)
_cod_data_source_file c5ce00846h2.cif
_cod_data_source_block con82b
_cod_depositor_comments 'Adding full bibliography for 7221992--7222004.cif.'
_cod_database_code 7222000

loop_
_symmetry_equiv_pos_as_xyz
'x, y, z'
'-x, -y, -z'

loop_
_atom_site_label
_atom_site_type_symbol
_atom_site_fract_x
_atom_site_fract_y
_atom_site_fract_z
_atom_site_U_iso_or_equiv
_atom_site_adp_type
_atom_site_occupancy
_atom_site_symmetry_multiplicity
_atom_site_calc_flag
_atom_site_refinement_flags
C1 C -0.21275(18) 1.07371(19) 0.92548(11) 0.0211(3) Uani 1 1 d .
N1 N -0.14730(15) 0.90175(16) 0.89162(9) 0.0203(3) Uani 1 1 d .
N2 N -0.14508(17) 0.72875(16) 0.95710(9) 0.0242(3) Uani 1 1 d .
C2 C -0.2219(2) 0.7388(2) 1.05959(11) 0.0268(3) Uani 1 1 d .
H2 H -0.2232 0.6238 1.1082 0.032 Uiso 1 1 calc R
C3 C -0.30589(19) 0.9080(2) 1.10716(11) 0.0257(3) Uani 1 1 d .
C4 C -0.29759(18) 1.0820(2) 1.03918(11) 0.0231(3) Uani 1 1 d .
C5 C -0.3943(2) 0.9044(2) 1.21832(12) 0.0299(3) Uani 1 1 d .
H5 H -0.4027 0.7885 1.2650 0.036 Uiso 1 1 calc R
C6 C -0.4680(2) 1.0693(2) 1.25881(12) 0.0312(3) Uani 1 1 d .
H6 H -0.5283 1.0667 1.3338 0.037 Uiso 1 1 calc R
C7 C -0.4562(2) 1.2423(2) 1.19139(13) 0.0317(4) Uani 1 1 d .
H7 H -0.5068 1.3551 1.2214 0.038 Uiso 1 1 calc R
C8 C -0.37110(19) 1.2493(2) 1.08127(12) 0.0275(3) Uani 1 1 d .
H8 H -0.3631 1.3660 1.0354 0.033 Uiso 1 1 calc R
N3 N -0.18629(16) 1.20863(16) 0.84190(9) 0.0242(3) Uani 1 1 d .
N4 N -0.10121(16) 1.12243(16) 0.75094(9) 0.0238(3) Uani 1 1 d .
C9 C -0.07758(18) 0.93915(19) 0.78068(11) 0.0211(3) Uani 1 1 d .
C10 C 0.01176(18) 0.80562(19) 0.70403(11) 0.0208(3) Uani 1 1 d .
C11 C -0.00906(19) 0.61678(19) 0.72495(11) 0.0228(3) Uani 1 1 d .
H11 H -0.0853 0.5697 0.7914 0.027 Uiso 1 1 calc R
C12 C 0.08204(19) 0.49893(19) 0.64820(11) 0.0240(3) Uani 1 1 d .
H12 H 0.0691 0.3708 0.6613 0.029 Uiso 1 1 calc R
C13 C 0.19196(18) 0.57193(19) 0.55233(11) 0.0229(3) Uani 1 1 d .
C14 C 0.20987(19) 0.75929(19) 0.52769(11) 0.0231(3) Uani 1 1 d .
H14 H 0.2822 0.8062 0.4597 0.028 Uiso 1 1 calc R
C15 C 0.11998(19) 0.87569(19) 0.60436(11) 0.0224(3) Uani 1 1 d .
H15 H 0.1314 1.0043 0.5896 0.027 Uiso 1 1 calc R
N5 N 0.29758(16) 0.44661(17) 0.47315(9) 0.0243(3) Uani 1 1 d .
O1 O 0.28778(15) 0.27864(14) 0.49656(9) 0.0320(3) Uani 1 1 d .
O2 O 0.39318(14) 0.51453(15) 0.38776(8) 0.0295(3) Uani 1 1 d .

loop_
_atom_site_aniso_label
_atom_site_aniso_U_11
_atom_site_aniso_U_22
_atom_site_aniso_U_33
_atom_site_aniso_U_23
_atom_site_aniso_U_13
_atom_site_aniso_U_12
C1 0.0186(6) 0.0216(7) 0.0242(7) -0.0036(5) -0.0038(5) -0.0049(5)
N1 0.0207(5) 0.0200(6) 0.0204(5) -0.0010(4) -0.0037(4) -0.0050(4)
N2 0.0293(6) 0.0211(6) 0.0224(6) 0.0017(4) -0.0065(4) -0.0066(4)
C2 0.0299(7) 0.0282(8) 0.0234(7) 0.0010(5) -0.0075(5) -0.0083(6)
C3 0.0219(7) 0.0332(8) 0.0241(7) -0.0023(6) -0.0068(5) -0.0082(5)
C4 0.0174(6) 0.0298(8) 0.0237(7) -0.0047(5) -0.0042(5) -0.0063(5)
C5 0.0253(7) 0.0416(9) 0.0238(7) -0.0014(6) -0.0055(5) -0.0095(6)
C6 0.0220(7) 0.0498(10) 0.0237(7) -0.0081(6) -0.0029(5) -0.0088(6)
C7 0.0215(7) 0.0423(9) 0.0343(8) -0.0163(7) -0.0038(6) -0.0035(6)
C8 0.0213(6) 0.0323(8) 0.0301(7) -0.0085(6) -0.0035(5) -0.0046(5)
N3 0.0251(6) 0.0225(6) 0.0242(6) -0.0039(4) -0.0002(4) -0.0054(4)
N4 0.0246(6) 0.0221(6) 0.0241(6) -0.0038(4) -0.0003(4) -0.0054(4)
C9 0.0187(6) 0.0231(7) 0.0217(7) -0.0008(5) -0.0032(5) -0.0059(5)
C10 0.0182(6) 0.0228(7) 0.0218(7) -0.0018(5) -0.0055(5) -0.0032(5)
C11 0.0211(6) 0.0227(7) 0.0238(7) 0.0003(5) -0.0020(5) -0.0061(5)
C12 0.0223(6) 0.0202(7) 0.0296(7) -0.0016(5) -0.0052(5) -0.0046(5)
C13 0.0197(6) 0.0243(7) 0.0252(7) -0.0058(5) -0.0051(5) -0.0016(5)
C14 0.0219(6) 0.0248(7) 0.0216(6) 0.0001(5) -0.0031(5) -0.0048(5)
C15 0.0230(6) 0.0194(7) 0.0247(7) -0.0001(5) -0.0052(5) -0.0051(5)
N5 0.0215(6) 0.0251(6) 0.0264(6) -0.0034(5) -0.0038(4) -0.0044(4)
O1 0.0345(6) 0.0227(6) 0.0379(6) -0.0071(4) 0.0013(4) -0.0062(4)
O2 0.0274(5) 0.0346(6) 0.0244(5) -0.0035(4) 0.0012(4) -0.0058(4)

loop_
_atom_type_symbol
_atom_type_description
_atom_type_scat_dispersion_real
_atom_type_scat_dispersion_imag
_atom_type_scat_source
C C 0.0181 0.0091 'International Tables Vol C Tables 4.2.6.8 and 6.1.1.4'
H H 0.0000 0.0000 'International Tables Vol C Tables 4.2.6.8 and 6.1.1.4'
N N 0.0311 0.0180 'International Tables Vol C Tables 4.2.6.8 and 6.1.1.4'
O O 0.0492 0.0322 'International Tables Vol C Tables 4.2.6.8 and 6.1.1.4'

loop_
_geom_angle_atom_site_label_1
_geom_angle_atom_site_label_2
_geom_angle_atom_site_label_3
_geom_angle
N3 C1 N1 110.58(12)
N3 C1 C4 130.61(13)
N1 C1 C4 118.80(12)
C1 N1 C9 105.23(11)
C1 N1 N2 126.89(11)
C9 N1 N2 127.83(11)
C2 N2 N1 113.42(12)
N2 C2 C3 126.47(13)
N2 C2 H2 116.8
C3 C2 H2 116.8
C5 C3 C4 119.15(14)
C5 C3 C2 122.33(14)
C4 C3 C2 118.52(12)
C8 C4 C3 121.01(13)
C8 C4 C1 123.22(13)
C3 C4 C1 115.76(13)
C6 C5 C3 119.51(14)
C6 C5 H5 120.2
C3 C5 H5 120.2
C5 C6 C7 121.16(14)
C5 C6 H6 119.4
C7 C6 H6 119.4
C8 C7 C6 120.35(14)
C8 C7 H7 119.8
C6 C7 H7 119.8
C7 C8 C4 118.80(14)
C7 C8 H8 120.6
C4 C8 H8 120.6
C1 N3 N4 106.41(11)
C9 N4 N3 109.11(11)
N4 C9 N1 108.68(12)
N4 C9 C10 123.25(12)
N1 C9 C10 128.07(12)
C11 C10 C15 119.87(13)
C11 C10 C9 123.45(12)
C15 C10 C9 116.67(12)
C12 C11 C10 119.81(12)
C12 C11 H11 120.1
C10 C11 H11 120.1
C13 C12 C11 118.64(13)
C13 C12 H12 120.7
C11 C12 H12 120.7
C12 C13 C14 122.84(13)
C12 C13 N5 119.17(12)
C14 C13 N5 117.98(12)
C15 C14 C13 118.30(12)
C15 C14 H14 120.8
C13 C14 H14 120.8
C14 C15 C10 120.48(13)
C14 C15 H15 119.8
C10 C15 H15 119.8
O2 N5 O1 123.55(12)
O2 N5 C13 118.22(12)
O1 N5 C13 118.23(11)

loop_
_geom_bond_atom_site_label_1
_geom_bond_atom_site_label_2
_geom_bond_distance
C1 N3 1.3187(18)
C1 N1 1.3732(18)
C1 C4 1.4374(19)
N1 C9 1.3747(17)
N1 N2 1.3847(15)
N2 C2 1.2991(18)
C2 C3 1.449(2)
C2 H2 0.9500
C3 C5 1.4061(19)
C3 C4 1.410(2)
C4 C8 1.394(2)
C5 C6 1.369(2)
C5 H5 0.9500
C6 C7 1.405(2)
C6 H6 0.9500
C7 C8 1.387(2)
C7 H7 0.9500
C8 H8 0.9500
N3 N4 1.3781(16)
N4 C9 1.3217(18)
C9 C10 1.4640(19)
C10 C11 1.4028(19)
C10 C15 1.4030(18)
C11 C12 1.389(2)
C11 H11 0.9500
C12 C13 1.3826(19)
C12 H12 0.9500
C13 C14 1.387(2)
C13 N5 1.4701(18)
C14 C15 1.3790(19)
C14 H14 0.9500
C15 H15 0.9500
N5 O2 1.2313(15)
N5 O1 1.2340(16)
